data_1507679
loop_
_publ_author_name
'Roy, Suparna'
'Chen, Kwunmin'

_publ_section_title
;
 Three-component organocascade kinetic resolution of racemic nitroallylic
 acetates via sequential iminium/enamine asymmetric catalysis.
;
_journal_issue 10
_journal_name_full 'Organic letters'
_journal_page_first 2496
_journal_page_last 2499
_journal_paper_doi 10.1021/ol300783e
_journal_volume 14
_journal_year 2012
_chemical_absolute_configuration ad
_chemical_formula_moiety 'C24 H23 Br N2 O6'
_chemical_formula_sum 'C24 H23 Br N2 O6'
_chemical_formula_weight 515.35
_chemical_name_systematic
;
Ethyl 6-(5-bromo-1H-indol-3-yl)-5-formyl-4-(3-methoxyphenyl)-3-nitrohex-(2E)-enoate
;
_space_group_IT_number 19
_symmetry_cell_setting orthorhombic
_symmetry_space_group_name_Hall 'P 2ac 2ab'
_symmetry_space_group_name_H-M 'P 21 21 21'
_atom_sites_solution_hydrogens geom
_atom_sites_solution_primary direct
_atom_sites_solution_secondary difmap
_audit_creation_method SHELXL-97
_cell_angle_alpha 90.00
_cell_angle_beta 90.00
_cell_angle_gamma 90.00
_cell_formula_units_Z 4
_cell_length_a 9.3506(3)
_cell_length_b 10.3827(4)
_cell_length_c 23.1640(8)
_cell_measurement_reflns_used 0
_cell_measurement_temperature 200(2)
_cell_measurement_theta_max 0
_cell_measurement_theta_min 0
_cell_volume 2248.86(14)
_computing_molecular_graphics 'Ortep-3 for Windows (Farrugia, 1997)'
_computing_publication_material 'WinGX publication routines (Farrugia, 1999)'
_computing_structure_refinement 'SHELXL-97 (Sheldrick, 1997)'
_computing_structure_solution 'SHELXS-86 (Sheldrick, 1986)'
_diffrn_ambient_temperature 200(2)
_diffrn_measured_fraction_theta_full 0.954
_diffrn_measured_fraction_theta_max 0.954
_diffrn_radiation_monochromator graphite
_diffrn_radiation_source 'fine-focus sealed tube'
_diffrn_radiation_type MoK\a
_diffrn_radiation_wavelength 0.71073
_diffrn_reflns_av_R_equivalents 0.0332
_diffrn_reflns_av_sigmaI/netI 0.0797
_diffrn_reflns_limit_h_max 11
_diffrn_reflns_limit_h_min -10
_diffrn_reflns_limit_k_max 8
_diffrn_reflns_limit_k_min -12
_diffrn_reflns_limit_l_max 23
_diffrn_reflns_limit_l_min -27
_diffrn_reflns_number 7448
_diffrn_reflns_theta_full 25.00
_diffrn_reflns_theta_max 25.00
_diffrn_reflns_theta_min 2.15
_exptl_absorpt_coefficient_mu 1.872
_exptl_absorpt_correction_T_max 0.8960
_exptl_absorpt_correction_T_min 0.5945
_exptl_absorpt_correction_type multi-scan
_exptl_crystal_colour yellow
_exptl_crystal_density_diffrn 1.522
_exptl_crystal_density_method 'not measured'
_exptl_crystal_description prism
_exptl_crystal_F_000 1056
_exptl_crystal_size_max 0.31
_exptl_crystal_size_mid 0.15
_exptl_crystal_size_min 0.06
_refine_diff_density_max 0.245
_refine_diff_density_min -0.213
_refine_diff_density_rms 0.041
_refine_ls_abs_structure_details 'Flack H D (1983), Acta Cryst. A39, 876-881'
_refine_ls_abs_structure_Flack 0.000(11)
_refine_ls_extinction_method none
_refine_ls_goodness_of_fit_ref 0.710
_refine_ls_hydrogen_treatment constr
_refine_ls_matrix_type full
_refine_ls_number_parameters 298
_refine_ls_number_reflns 3585
_refine_ls_number_restraints 0
_refine_ls_restrained_S_all 0.710
_refine_ls_R_factor_all 0.0615
_refine_ls_R_factor_gt 0.0381
_refine_ls_shift/su_max 0.001
_refine_ls_shift/su_mean 0.000
_refine_ls_structure_factor_coef Fsqd
_refine_ls_weighting_details 'calc w=1/[\s^2^(Fo^2^)+(0.0380P)^2^+3.2709P] where P=(Fo^2^+2Fc^2^)/3'
_refine_ls_weighting_scheme calc
_refine_ls_wR_factor_gt 0.0804
_refine_ls_wR_factor_ref 0.0932
_reflns_number_gt 2695
_reflns_number_total 3585
_reflns_threshold_expression >2sigma(I)
_cod_data_source_file ol300783e_si_001.cif
_cod_data_source_block a13318
_cod_depositor_comments 'Adding full bibliography for 1507679.cif.'
_cod_database_code 1507679

loop_
_symmetry_equiv_pos_as_xyz
'x, y, z'
'-x+1/2, -y, z+1/2'
'-x, y+1/2, -z+1/2'
'x+1/2, -y+1/2, -z'

loop_
_atom_site_label
_atom_site_type_symbol
_atom_site_fract_x
_atom_site_fract_y
_atom_site_fract_z
_atom_site_U_iso_or_equiv
_atom_site_adp_type
_atom_site_occupancy
_atom_site_symmetry_multiplicity
_atom_site_calc_flag
_atom_site_refinement_flags
C1 C -0.0530(4) 0.4188(4) 0.06695(19) 0.0430(11) Uani 1 1 d .
C2 C 0.0147(5) 0.2993(5) 0.0630(2) 0.0509(13) Uani 1 1 d .
H2 H 0.0003 0.2477 0.0307 0.061 Uiso 1 1 calc R
C3 C 0.1025(5) 0.2579(4) 0.1067(2) 0.0436(11) Uani 1 1 d .
H3 H 0.1469 0.1778 0.1049 0.052 Uiso 1 1 calc R
C4 C 0.1229(4) 0.3385(4) 0.15337(19) 0.0334(10) Uani 1 1 d .
C5 C 0.0559(4) 0.4606(4) 0.15771(16) 0.0279(8) Uani 1 1 d .
C6 C -0.0353(4) 0.5001(4) 0.11279(16) 0.0346(9) Uani 1 1 d .
H6 H -0.0820 0.5791 0.1142 0.041 Uiso 1 1 calc R
C7 C 0.0998(4) 0.5166(4) 0.21072(16) 0.0295(9) Uani 1 1 d .
C8 C 0.1898(4) 0.4307(3) 0.23592(17) 0.0347(9) Uani 1 1 d .
H8 H 0.2351 0.4429 0.2712 0.042 Uiso 1 1 calc R
C9 C 0.0550(4) 0.6458(3) 0.23447(18) 0.0332(9) Uani 1 1 d .
H9A H 0.0246 0.6341 0.2742 0.040 Uiso 1 1 calc R
H9B H -0.0274 0.6756 0.2128 0.040 Uiso 1 1 calc R
C10 C 0.1704(5) 0.7525(3) 0.23302(16) 0.0339(9) Uani 1 1 d .
H10 H 0.1252 0.8342 0.2438 0.041 Uiso 1 1 calc R
C11 C 0.2773(6) 0.7190(4) 0.2784(2) 0.0494(13) Uani 1 1 d .
H11 H 0.2475 0.7261 0.3165 0.059 Uiso 1 1 calc R
C12 C 0.2358(4) 0.7680(3) 0.17297(17) 0.0282(9) Uani 1 1 d .
H12 H 0.2705 0.6822 0.1622 0.034 Uiso 1 1 calc R
C13 C 0.1294(4) 0.8065(3) 0.12555(17) 0.0276(9) Uani 1 1 d .
C14 C 0.1504(4) 0.7621(4) 0.06994(18) 0.0386(10) Uani 1 1 d .
H14 H 0.2277 0.7087 0.0619 0.046 Uiso 1 1 calc R
C15 C 0.0574(5) 0.7965(5) 0.0264(2) 0.0503(12) Uani 1 1 d .
H15 H 0.0726 0.7659 -0.0108 0.060 Uiso 1 1 calc R
C16 C -0.0580(5) 0.8758(4) 0.0373(2) 0.0444(11) Uani 1 1 d .
H16 H -0.1204 0.8991 0.0079 0.053 Uiso 1 1 calc R
C17 C -0.0787(4) 0.9194(4) 0.09262(19) 0.0355(10) Uani 1 1 d .
C18 C -0.2830(5) 1.0457(5) 0.0640(2) 0.0664(15) Uani 1 1 d .
H18A H -0.3562 1.0987 0.0808 0.100 Uiso 1 1 calc R
H18B H -0.3264 0.9746 0.0441 0.100 Uiso 1 1 calc R
H18C H -0.2279 1.0958 0.0372 0.100 Uiso 1 1 calc R
C19 C 0.0137(4) 0.8861(4) 0.13666(18) 0.0316(9) Uani 1 1 d .
H19 H -0.0017 0.9170 0.1738 0.038 Uiso 1 1 calc R
C20 C 0.3651(4) 0.8566(3) 0.16832(18) 0.0324(10) Uani 1 1 d .
C21 C 0.5003(4) 0.8318(4) 0.16069(19) 0.0398(10) Uani 1 1 d .
H21 H 0.5590 0.9026 0.1542 0.048 Uiso 1 1 calc R
C22 C 0.5718(5) 0.7049(4) 0.1611(2) 0.0446(11) Uani 1 1 d .
C23 C 0.5514(5) 0.4820(4) 0.1415(2) 0.0559(13) Uani 1 1 d .
H23A H 0.5305 0.4503 0.1799 0.067 Uiso 1 1 calc R
H23B H 0.6542 0.4800 0.1358 0.067 Uiso 1 1 calc R
C24 C 0.4789(5) 0.4004(4) 0.0973(2) 0.0614(15) Uani 1 1 d .
H24A H 0.5119 0.3131 0.1008 0.092 Uiso 1 1 calc R
H24B H 0.5008 0.4323 0.0595 0.092 Uiso 1 1 calc R
H24C H 0.3774 0.4031 0.1034 0.092 Uiso 1 1 calc R
N1 N 0.2041(4) 0.3237(3) 0.20190(15) 0.0376(8) Uani 1 1 d .
H1 H 0.2560 0.2577 0.2098 0.045 Uiso 1 1 calc R
N2 N 0.3312(4) 0.9958(3) 0.17382(15) 0.0387(8) Uani 1 1 d .
O1 O 0.3977(4) 0.6838(4) 0.27046(17) 0.0705(11) Uani 1 1 d .
O2 O -0.1911(3) 0.9978(3) 0.10878(13) 0.0545(8) Uani 1 1 d .
O3 O 0.2455(3) 1.0273(3) 0.21056(14) 0.0571(9) Uani 1 1 d .
O4 O 0.3896(3) 1.0720(3) 0.14153(15) 0.0572(9) Uani 1 1 d .
O5 O 0.6862(3) 0.6898(3) 0.18319(16) 0.0650(10) Uani 1 1 d .
O6 O 0.4976(3) 0.6128(3) 0.13460(13) 0.0423(8) Uani 1 1 d .
Br1 Br -0.17280(5) 0.47263(6) 0.00502(2) 0.06857(19) Uani 1 1 d .

loop_
_atom_site_aniso_label
_atom_site_aniso_U_11
_atom_site_aniso_U_22
_atom_site_aniso_U_33
_atom_site_aniso_U_23
_atom_site_aniso_U_13
_atom_site_aniso_U_12
C1 0.040(2) 0.053(3) 0.037(3) 0.002(2) 0.002(2) -0.011(2)
C2 0.060(3) 0.049(3) 0.044(3) -0.019(2) 0.008(2) -0.013(2)
C3 0.050(3) 0.029(2) 0.052(3) -0.011(2) 0.008(2) -0.001(2)
C4 0.042(2) 0.023(2) 0.036(3) 0.0021(19) 0.0074(19) -0.0052(17)
C5 0.0315(17) 0.0197(19) 0.033(2) 0.0005(17) 0.0048(17) -0.0037(16)
C6 0.0362(19) 0.029(2) 0.039(2) 0.0039(19) 0.0021(17) -0.0026(17)
C7 0.0321(18) 0.020(2) 0.037(2) 0.0043(18) 0.0096(16) -0.0022(16)
C8 0.047(2) 0.026(2) 0.031(2) 0.0040(17) 0.000(2) 0.0010(18)
C9 0.042(2) 0.027(2) 0.030(2) 0.0077(18) 0.0062(19) 0.0001(18)
C10 0.049(2) 0.020(2) 0.033(2) -0.0021(17) 0.002(2) 0.0043(19)
C11 0.074(4) 0.039(3) 0.035(3) 0.006(2) -0.016(3) -0.006(2)
C12 0.0318(19) 0.018(2) 0.034(2) -0.0040(17) -0.0034(17) 0.0032(16)
C13 0.032(2) 0.020(2) 0.030(2) 0.0002(17) -0.0003(17) -0.0039(15)
C14 0.041(2) 0.040(3) 0.035(2) -0.004(2) 0.008(2) 0.0052(19)
C15 0.066(3) 0.057(3) 0.028(3) -0.005(2) -0.007(2) 0.001(3)
C16 0.044(2) 0.052(3) 0.038(3) 0.004(2) -0.014(2) -0.006(2)
C17 0.031(2) 0.039(3) 0.037(3) 0.007(2) -0.0013(18) 0.0009(18)
C18 0.047(3) 0.069(4) 0.083(4) 0.016(3) -0.017(3) 0.009(3)
C19 0.038(2) 0.029(2) 0.028(2) -0.0030(18) 0.0001(19) 0.0003(17)
C20 0.039(2) 0.019(2) 0.040(3) -0.0016(18) -0.0115(19) -0.0010(16)
C21 0.034(2) 0.030(2) 0.055(3) 0.007(2) -0.012(2) -0.0033(18)
C22 0.038(2) 0.039(3) 0.057(3) 0.003(2) -0.005(2) 0.004(2)
C23 0.057(3) 0.034(3) 0.077(4) -0.002(3) -0.003(3) 0.016(2)
C24 0.070(3) 0.033(3) 0.081(4) -0.008(3) 0.013(3) -0.003(2)
N1 0.047(2) 0.0210(17) 0.045(2) 0.0053(16) -0.0014(18) 0.0088(15)
N2 0.0440(18) 0.023(2) 0.049(2) -0.0015(17) -0.0142(18) -0.0002(17)
O1 0.066(2) 0.072(2) 0.073(3) 0.020(2) -0.031(2) 0.003(2)
O2 0.0433(16) 0.062(2) 0.0580(19) 0.0090(16) -0.0045(15) 0.0180(16)
O3 0.074(2) 0.0269(16) 0.070(2) -0.0146(17) 0.0116(19) 0.0071(16)
O4 0.071(2) 0.0271(18) 0.073(3) 0.0117(17) -0.007(2) -0.0053(15)
O5 0.0420(18) 0.052(2) 0.101(3) -0.0064(19) -0.025(2) 0.0088(17)
O6 0.0380(15) 0.0287(16) 0.060(2) -0.0058(15) -0.0043(16) 0.0064(13)
Br1 0.0607(3) 0.0960(4) 0.0491(3) 0.0000(3) -0.0175(3) -0.0074(3)

loop_
_atom_type_symbol
_atom_type_description
_atom_type_scat_dispersion_real
_atom_type_scat_dispersion_imag
_atom_type_scat_source
C C 0.0033 0.0016 'International Tables Vol C Tables 4.2.6.8 and 6.1.1.4'
H H 0.0000 0.0000 'International Tables Vol C Tables 4.2.6.8 and 6.1.1.4'
N N 0.0061 0.0033 'International Tables Vol C Tables 4.2.6.8 and 6.1.1.4'
O O 0.0106 0.0060 'International Tables Vol C Tables 4.2.6.8 and 6.1.1.4'
Br Br -0.2901 2.4595 'International Tables Vol C Tables 4.2.6.8 and 6.1.1.4'

loop_
_geom_angle_atom_site_label_1
_geom_angle_atom_site_label_2
_geom_angle_atom_site_label_3
_geom_angle
C6 C1 C2 123.0(4)
C6 C1 Br1 118.4(3)
C2 C1 Br1 118.6(3)
C3 C2 C1 120.1(4)
C3 C2 H2 119.9
C1 C2 H2 119.9
C2 C3 C4 118.0(4)
C2 C3 H3 121.0
C4 C3 H3 121.0
N1 C4 C3 130.8(4)
N1 C4 C5 106.7(3)
C3 C4 C5 122.5(4)
C6 C5 C4 118.5(3)
C6 C5 C7 134.1(3)
C4 C5 C7 107.5(3)
C1 C6 C5 117.9(4)
C1 C6 H6 121.1
C5 C6 H6 121.1
C8 C7 C5 106.4(3)
C8 C7 C9 126.8(4)
C5 C7 C9 126.8(3)
C7 C8 N1 110.3(4)
C7 C8 H8 124.9
N1 C8 H8 124.9
C7 C9 C10 115.8(3)
C7 C9 H9A 108.3
C10 C9 H9A 108.3
C7 C9 H9B 108.3
C10 C9 H9B 108.3
H9A C9 H9B 107.4
C11 C10 C12 113.4(4)
C11 C10 C9 106.6(3)
C12 C10 C9 112.0(3)
C11 C10 H10 108.2
C12 C10 H10 108.2
C9 C10 H10 108.2
O1 C11 C10 126.4(5)
O1 C11 H11 116.8
C10 C11 H11 116.8
C13 C12 C10 114.8(3)
C13 C12 C20 107.9(3)
C10 C12 C20 116.4(3)
C13 C12 H12 105.6
C10 C12 H12 105.6
C20 C12 H12 105.6
C19 C13 C14 118.9(4)
C19 C13 C12 121.9(4)
C14 C13 C12 119.1(3)
C15 C14 C13 120.3(4)
C15 C14 H14 119.8
C13 C14 H14 119.8
C14 C15 C16 120.9(4)
C14 C15 H15 119.6
C16 C15 H15 119.6
C17 C16 C15 118.6(4)
C17 C16 H16 120.7
C15 C16 H16 120.7
C16 C17 O2 123.7(4)
C16 C17 C19 121.2(4)
O2 C17 C19 115.1(4)
O2 C18 H18A 109.5
O2 C18 H18B 109.5
H18A C18 H18B 109.5
O2 C18 H18C 109.5
H18A C18 H18C 109.5
H18B C18 H18C 109.5
C13 C19 C17 120.1(4)
C13 C19 H19 120.0
C17 C19 H19 120.0
C21 C20 N2 114.3(4)
C21 C20 C12 131.3(4)
N2 C20 C12 114.4(3)
C20 C21 C22 127.9(4)
C20 C21 H21 116.0
C22 C21 H21 116.0
O5 C22 O6 124.7(4)
O5 C22 C21 121.6(4)
O6 C22 C21 113.7(4)
O6 C23 C24 107.4(4)
O6 C23 H23A 110.2
C24 C23 H23A 110.2
O6 C23 H23B 110.2
C24 C23 H23B 110.2
H23A C23 H23B 108.5
C23 C24 H24A 109.5
C23 C24 H24B 109.5
H24A C24 H24B 109.5
C23 C24 H24C 109.5
H24A C24 H24C 109.5
H24B C24 H24C 109.5
C4 N1 C8 109.2(3)
C4 N1 H1 125.4
C8 N1 H1 125.4
O3 N2 O4 123.5(3)
O3 N2 C20 117.6(3)
O4 N2 C20 118.9(4)
C17 O2 C18 117.6(3)
C22 O6 C23 116.1(3)

loop_
_geom_bond_atom_site_label_1
_geom_bond_atom_site_label_2
_geom_bond_distance
C1 C6 1.367(6)
C1 C2 1.396(6)
C1 Br1 1.904(4)
C2 C3 1.372(7)
C2 H2 0.9300
C3 C4 1.381(6)
C3 H3 0.9300
C4 N1 1.365(5)
C4 C5 1.417(5)
C5 C6 1.406(5)
C5 C7 1.420(5)
C6 H6 0.9300
C7 C8 1.358(5)
C7 C9 1.509(5)
C8 N1 1.369(5)
C8 H8 0.9300
C9 C10 1.547(5)
C9 H9A 0.9700
C9 H9B 0.9700
C10 C11 1.491(6)
C10 C12 1.528(5)
C10 H10 0.9800
C11 O1 1.198(6)
C11 H11 0.9300
C12 C13 1.535(5)
C12 C20 1.523(5)
C12 H12 0.9800
C13 C19 1.384(5)
C13 C14 1.383(5)
C14 C15 1.379(6)
C14 H14 0.9300
C15 C16 1.381(6)
C15 H15 0.9300
C16 C17 1.372(6)
C16 H16 0.9300
C17 O2 1.381(5)
C17 C19 1.381(5)
C18 O2 1.435(5)
C18 H18A 0.9600
C18 H18B 0.9600
C18 H18C 0.9600
C19 H19 0.9300
C20 C21 1.302(5)
C20 N2 1.485(5)
C21 C22 1.478(6)
C21 H21 0.9300
C22 O5 1.196(5)
C22 O6 1.331(5)
C23 O6 1.457(5)
C23 C24 1.490(7)
C23 H23A 0.9700
C23 H23B 0.9700
C24 H24A 0.9600
C24 H24B 0.9600
C24 H24C 0.9600
N1 H1 0.8600
N2 O3 1.214(4)
N2 O4 1.218(4)
